data_1540715
loop_
_publ_author_name
'Garai, Bikash'
'Mallick, Arijit'
'Banerjee, Rahul'

_publ_section_title
;
 Photochromic metal--organic frameworks for inkless and erasable printing
;
_journal_issue 3
_journal_name_full 'Chem. Sci.'
_journal_page_first 2195
_journal_paper_doi 10.1039/C5SC04450B
_journal_volume 7
_journal_year 2016
_chemical_formula_moiety ' 2(C22 H19 N2 O9 Sr), 3(H2 O), 2(O)'
_chemical_formula_sum 'C44 H44 N4 O23 Sr2'
_chemical_formula_weight 1172.07
_chemical_name_systematic Sr-NDI
_space_group_crystal_system tetragonal
_space_group_IT_number 88
_space_group_name_Hall '-I 4ad'
_space_group_name_H-M_alt 'I 41/a'
_symmetry_space_group_name_Hall '-I 4ad'
_symmetry_space_group_name_H-M 'I 41/a :2'
_atom_sites_solution_hydrogens geom
_atom_sites_solution_primary direct
_atom_sites_solution_secondary difmap
_audit_creation_method SHELXL-97
_audit_update_record
;
2015-07-13 deposited with the CCDC.
2015-12-21 downloaded from the CCDC.
;
_cell_angle_alpha 90.00
_cell_angle_beta 90.00
_cell_angle_gamma 90.00
_cell_formula_units_Z 8
_cell_length_a 28.4784(7)
_cell_length_b 28.4784(7)
_cell_length_c 13.6334(4)
_cell_measurement_reflns_used 3359
_cell_measurement_temperature 200.01(10)
_cell_measurement_theta_max 26.2990
_cell_measurement_theta_min 3.1400
_cell_volume 11057.0(5)
_computing_cell_refinement
;
CrysAlisPro, Agilent Technologies,
Version 1.171.37.33c (release 11-04-2014 CrysAlis171 .NET)
(compiled Apr 11 2014,15:12:41)
;
_computing_data_collection
;
CrysAlisPro, Agilent Technologies,
Version 1.171.37.33c (release 11-04-2014 CrysAlis171 .NET)
(compiled Apr 11 2014,15:12:41)
;
_computing_data_reduction
;
CrysAlisPro, Agilent Technologies,
Version 1.171.37.33c (release 11-04-2014 CrysAlis171 .NET)
(compiled Apr 11 2014,15:12:41)
;
_computing_molecular_graphics
;
O. V. Dolomanov, L. J. Bourhis, R. J. Gildea, J. A. K. Howard and H. Puschmann,
OLEX2: a complete structure solution, refinement and analysis program.
J. Appl. Cryst. (2009). 42, 339-341.
;
_computing_publication_material
;
O. V. Dolomanov, L. J. Bourhis, R. J. Gildea, J. A. K. Howard and H. Puschmann,
OLEX2: a complete structure solution, refinement and analysis program.
J. Appl. Cryst. (2009). 42, 339-341.
;
_computing_structure_refinement
;
SHELXL, G.M. Sheldrick, Acta Cryst.
(2008). A64, 112-122
;
_computing_structure_solution
;
SHELXS, G.M. Sheldrick, Acta Cryst.
(2008). A64, 112-122
;
_diffrn_ambient_environment N~2~
_diffrn_ambient_temperature 200.01(10)
_diffrn_detector 'CCD plate'
_diffrn_detector_area_resol_mean 16.1640
_diffrn_detector_type Eos
_diffrn_measured_fraction_theta_full 0.9956
_diffrn_measured_fraction_theta_max 0.8576
_diffrn_measurement_details
;
  1 omega   44.00   71.00   1.0000  105.2750
omega____ theta____ kappa____ phi______ frames
    -       19.9032 -131.0000   -4.0000 27

  2 omega   -2.00   85.00   1.0000  105.2750
omega____ theta____ kappa____ phi______ frames
    -       19.9032   57.0000  150.0000 87
;
_diffrn_measurement_device 'four-circle diffractometer'
_diffrn_measurement_device_type 'SuperNova, Dual, Cu at zero, Eos'
_diffrn_measurement_method '\w scans'
_diffrn_orient_matrix_UB_11 0.0213206000
_diffrn_orient_matrix_UB_12 -0.0126626000
_diffrn_orient_matrix_UB_13 0.0049908000
_diffrn_orient_matrix_UB_21 0.0128776000
_diffrn_orient_matrix_UB_22 0.0211571000
_diffrn_orient_matrix_UB_23 -0.0055092000
_diffrn_orient_matrix_UB_31 -0.0006902000
_diffrn_orient_matrix_UB_32 0.0034881000
_diffrn_orient_matrix_UB_33 0.0514790000
_diffrn_radiation_monochromator mirror
_diffrn_radiation_probe x-ray
_diffrn_radiation_type 'Mo K\a'
_diffrn_radiation_wavelength 0.71073
_diffrn_reflns_av_R_equivalents 0.0447
_diffrn_reflns_av_unetI/netI 0.0817
_diffrn_reflns_limit_h_max 26
_diffrn_reflns_limit_h_min -30
_diffrn_reflns_limit_k_max 15
_diffrn_reflns_limit_k_min -38
_diffrn_reflns_limit_l_max 17
_diffrn_reflns_limit_l_min -17
_diffrn_reflns_number 11940
_diffrn_reflns_theta_full 25.00
_diffrn_reflns_theta_max 29.08
_diffrn_reflns_theta_min 3.16
_diffrn_source 'SuperNova (Mo) X-ray Source'
_exptl_absorpt_coefficient_mu 2.008
_exptl_absorpt_correction_T_max 0.671
_exptl_absorpt_correction_T_min 0.626
_exptl_absorpt_correction_type multi-scan
_exptl_absorpt_process_details
;
CrysAlisPro, Agilent Technologies,
Version 1.171.37.33c (release 11-04-2014 CrysAlis171 .NET)
(compiled Apr 11 2014,15:12:41)
Empirical absorption correction using spherical harmonics,
 implemented in SCALE3 ABSPACK scaling algorithm.
;
_exptl_crystal_colour 'clear colourless'
_exptl_crystal_colour_lustre clear
_exptl_crystal_colour_primary colourless
_exptl_crystal_density_diffrn 1.408
_exptl_crystal_density_method 'not measured'
_exptl_crystal_description needle
_exptl_crystal_F_000 4768
_exptl_crystal_size_max 0.6
_exptl_crystal_size_mid 0.2
_exptl_crystal_size_min 0.2
_refine_diff_density_max 2.081
_refine_diff_density_min -1.820
_refine_diff_density_rms 0.181
_refine_ls_extinction_method none
_refine_ls_goodness_of_fit_ref 0.930
_refine_ls_hydrogen_treatment mixed
_refine_ls_matrix_type full
_refine_ls_number_parameters 367
_refine_ls_number_reflns 6341
_refine_ls_number_restraints 0
_refine_ls_restrained_S_all 0.930
_refine_ls_R_factor_all 0.1810
_refine_ls_R_factor_gt 0.1393
_refine_ls_shift/su_max 3.079
_refine_ls_shift/su_mean 0.044
_refine_ls_structure_factor_coef Fsqd
_refine_ls_weighting_details 'calc w=1/[\s^2^(Fo^2^)+(0.1526P)^2^+763.1240P] where P=(Fo^2^+2Fc^2^)/3'
_refine_ls_weighting_scheme calc
_refine_ls_wR_factor_gt 0.3624
_refine_ls_wR_factor_ref 0.3919
_reflns_number_gt 4312
_reflns_number_total 6341
_reflns_threshold_expression >2sigma(I)
_cod_data_source_file c5sc04450b2.cif
_cod_data_source_block "'Sr-NDI'"
_cod_depositor_comments 'Adding full bibliography for 1540715.cif.'
_cod_original_cell_volume 11056.9(5)
_cod_database_code 1540715
_chemical_oxdiff_formula 'C44 H44 N4 O23 Sr2'
_reflns_odcompleteness_completeness 99.56
_reflns_odcompleteness_iscentric 1
_reflns_odcompleteness_theta 26.32
_olex2_refinement_description
;
1. Fixed Uiso
 At 1.2 times of:
  H9 of C9, H26 of C26, H8 of C8, H11 of C11, H15 of C15, H13 of C13
 At 1.5 times of:
  {H1A,H1B,H1C} of C1, {H24A,H24B,H24C} of C24, {H1DA,H1DB,H1DC} of C1D,
  {H18A,H18B,H18C} of C18, {H1AA,H1AB,H1AC} of C1A, {H2A,H2B} of O2, {H3A,H3B}
  of O3, {H1BA,H1BB,H1BC} of C1B
2. Others
 Fixed Sof: N5(0.5) C17(0.5) C18(0.5) H18A(0.5) H18B(0.5) H18C(0.5) C1A(0.5)
 H1AA(0.5) H1AB(0.5) H1AC(0.5) H3A(0.5) H3B(0.5) N6(0.5) C1B(0.5) H1BA(0.5)
 H1BB(0.5) H1BC(0.5) C1C(0.5) C1D(0.5) H1DA(0.5) H1DB(0.5) H1DC(0.5)
3.a Free rotating group:
 O2(H2A,H2B), O3(H3A,H3B)
3.b Aromatic/amide H refined with riding coordinates:
 C13(H13), C15(H15), C11(H11), C8(H8), C26(H26), C9(H9)
3.c Idealised Me refined as rotating group:
 C24(H24A,H24B,H24C), C1(H1A,H1B,H1C), C18(H18A,H18B,H18C), C1A(H1AA,H1AB,
 H1AC), C1B(H1BA,H1BB,H1BC), C1D(H1DA,H1DB,H1DC)
;

loop_
_space_group_symop_id
_space_group_symop_operation_xyz
1 'x, y, z'
2 '-y+3/4, x+1/4, z+1/4'
3 '-x, -y+1/2, z'
4 'y+1/4, -x+1/4, z+1/4'
5 'x+1/2, y+1/2, z+1/2'
6 '-y+5/4, x+3/4, z+3/4'
7 '-x+1/2, -y+1, z+1/2'
8 'y+3/4, -x+3/4, z+3/4'
9 '-x, -y, -z'
10 'y-3/4, -x-1/4, -z-1/4'
11 'x, y-1/2, -z'
12 '-y-1/4, x-1/4, -z-1/4'
13 '-x+1/2, -y+1/2, -z+1/2'
14 'y-1/4, -x+1/4, -z+1/4'
15 'x+1/2, y, -z+1/2'
16 '-y+1/4, x+1/4, -z+1/4'

loop_
_atom_site_label
_atom_site_type_symbol
_atom_site_fract_x
_atom_site_fract_y
_atom_site_fract_z
_atom_site_U_iso_or_equiv
_atom_site_adp_type
_atom_site_occupancy
_atom_site_symmetry_multiplicity
_atom_site_calc_flag
_atom_site_refinement_flags
Sr1 Sr 0.19060(4) 0.50219(4) 0.62309(8) 0.0354(4) Uani 1 1 d .
O21 O 0.2597(4) 0.4539(3) 0.6771(7) 0.049(2) Uani 1 1 d .
O18 O 0.2980(2) 0.4901(3) 0.3176(5) 0.0263(15) Uani 1 1 d .
C2 C 0.4344(4) 0.2533(4) 0.5036(9) 0.038(3) Uani 1 1 d .
C4 C 0.4116(4) 0.3355(4) 0.4996(7) 0.028(2) Uani 1 1 d .
C6 C 0.4960(5) 0.3144(4) 0.5046(9) 0.040(3) Uani 1 1 d .
O17 O 0.3293(3) 0.4293(3) 0.2389(5) 0.039(2) Uani 1 1 d .
O22 O 0.4686(3) 0.3936(3) 0.5065(8) 0.054(3) Uani 1 1 d .
C7 C 0.4819(4) 0.2670(4) 0.5037(8) 0.035(2) Uani 1 1 d .
C5 C 0.4581(5) 0.3527(5) 0.5038(9) 0.043(3) Uani 1 1 d .
C13 C 0.3087(4) 0.4396(4) 0.4983(7) 0.028(2) Uani 1 1 d .
H13 H 0.2857 0.4628 0.4981 0.033 Uiso 1 1 calc R
C14 C 0.3302(4) 0.4273(4) 0.4128(7) 0.026(2) Uani 1 1 d .
C3 C 0.3975(5) 0.2893(4) 0.5013(9) 0.042(3) Uani 1 1 d .
O23 O 0.3564(3) 0.2794(3) 0.5005(9) 0.062(3) Uani 1 1 d .
C10 C 0.3759(4) 0.3712(4) 0.4988(8) 0.032(2) Uani 1 1 d .
O27 O 0.3832(4) 0.5284(5) 0.2077(8) 0.073(4) Uani 1 1 d .
C15 C 0.3642(4) 0.3925(4) 0.4118(8) 0.030(2) Uani 1 1 d .
H15 H 0.3787 0.3838 0.3535 0.036 Uiso 1 1 calc R
C16 C 0.3181(3) 0.4502(4) 0.3156(8) 0.028(2) Uani 1 1 d .
O20 O 0.3107(4) 0.4112(4) 0.7555(6) 0.057(3) Uani 1 1 d .
C12 C 0.3206(4) 0.4180(4) 0.5844(8) 0.035(3) Uani 1 1 d .
C19 C 0.2950(5) 0.4288(4) 0.6796(8) 0.038(3) Uani 1 1 d .
C11 C 0.3550(4) 0.3837(4) 0.5865(8) 0.037(3) Uani 1 1 d .
H11 H 0.3638 0.3695 0.6451 0.044 Uiso 1 1 calc R
C8 C 0.5421(5) 0.3278(5) 0.5047(10) 0.046(3) Uani 1 1 d .
H8 H 0.5507 0.3593 0.5062 0.055 Uiso 1 1 calc R
N25 N 0.4242(5) 0.5101(5) 0.3502(13) 0.073(4) Uani 1 1 d .
C26 C 0.3909(5) 0.5338(6) 0.3003(13) 0.059(4) Uani 1 1 d .
H26 H 0.3725 0.5552 0.3345 0.071 Uiso 1 1 calc R
C9 C 0.4243(5) 0.2078(5) 0.5025(11) 0.050(3) Uani 1 1 d .
H9 H 0.3928 0.1992 0.5000 0.060 Uiso 1 1 calc R
C24 C 0.4294(8) 0.5172(10) 0.4524(17) 0.101(8) Uani 1 1 d .
H24A H 0.4593 0.5315 0.4653 0.152 Uiso 1 1 calc R
H24B H 0.4276 0.4875 0.4856 0.152 Uiso 1 1 calc R
H24C H 0.4048 0.5374 0.4755 0.152 Uiso 1 1 calc R
C1 C 0.4527(9) 0.4789(8) 0.298(3) 0.142(13) Uani 1 1 d .
H1A H 0.4347 0.4518 0.2802 0.213 Uiso 1 1 calc R
H1B H 0.4786 0.4695 0.3388 0.213 Uiso 1 1 calc R
H1C H 0.4644 0.4940 0.2403 0.213 Uiso 1 1 calc R
O1 O 0.3678(7) 0.4455(5) 1.0264(11) 0.101(6) Uani 1 1 d .
N5 N 0.4124(9) 0.4647(13) 0.8911(19) 0.076(9) Uani 0.50 1 d P
C17 C 0.3776(9) 0.4416(13) 0.930(4) 0.080(13) Uani 0.50 1 d P
C18 C 0.4441(14) 0.4987(16) 0.918(6) 0.15(3) Uani 0.50 1 d P
H18A H 0.4344 0.5125 0.9794 0.225 Uiso 0.50 1 calc PR
H18B H 0.4454 0.5226 0.8687 0.225 Uiso 0.50 1 calc PR
H18C H 0.4746 0.4849 0.9261 0.225 Uiso 0.50 1 calc PR
C1A C 0.432(2) 0.4644(13) 0.784(2) 0.11(2) Uani 0.50 1 d P
H1AA H 0.4563 0.4414 0.7788 0.169 Uiso 0.50 1 calc PR
H1AB H 0.4440 0.4948 0.7683 0.169 Uiso 0.50 1 calc PR
H1AC H 0.4068 0.4566 0.7395 0.169 Uiso 0.50 1 calc PR
O2 O 0.4412(14) 0.3138(13) 0.7185(13) 0.200(15) Uani 1 1 d G
H2A H 0.4394 0.3433 0.7281 0.301 Uiso 1 1 d G
H2B H 0.4354 0.2995 0.7718 0.301 Uiso 1 1 d G
O3 O 0.5000 0.2500 0.771(5) 0.86(19) Uani 1 2 d SG
H3A H 0.5088 0.2283 0.8100 1.283 Uiso 0.50 1 d PG
H3B H 0.4813 0.2386 0.7290 1.283 Uiso 0.50 1 d PG
N6 N 0.4105(19) 0.3931(11) 1.004(2) 0.109(15) Uani 0.50 1 d P
C1B C 0.427(2) 0.335(3) 0.984(3) 0.20(4) Uani 0.50 1 d P
H1BA H 0.4534 0.3269 1.0243 0.300 Uiso 0.50 1 calc PR
H1BB H 0.4351 0.3304 0.9161 0.300 Uiso 0.50 1 calc PR
H1BC H 0.4011 0.3143 1.0001 0.300 Uiso 0.50 1 calc PR
C1C C 0.3697(17) 0.4086(18) 0.966(4) 0.090(12) Uiso 0.50 1 d P
C1D C 0.427(4) 0.423(3) 1.095(8) 0.34(8) Uani 0.50 1 d P
H1DA H 0.4172 0.4550 1.0877 0.504 Uiso 0.50 1 calc PR
H1DB H 0.4610 0.4222 1.0995 0.504 Uiso 0.50 1 calc PR
H1DC H 0.4141 0.4103 1.1543 0.504 Uiso 0.50 1 calc PR
H1 H 0.336(3) 0.444(3) 0.987(7) 0.00(2) Uiso 1 1 d .
O5 O 0.3492(15) 0.3081(16) 0.814(3) 0.292(19) Uiso 1 1 d .
O6 O 0.4911(17) 0.4200(18) 0.764(4) 0.33(2) Uiso 1 1 d .

loop_
_atom_site_aniso_label
_atom_site_aniso_U_11
_atom_site_aniso_U_22
_atom_site_aniso_U_33
_atom_site_aniso_U_23
_atom_site_aniso_U_13
_atom_site_aniso_U_12
Sr1 0.0251(5) 0.0593(8) 0.0217(5) -0.0142(5) 0.0043(4) -0.0090(5)
O21 0.069(6) 0.036(4) 0.043(5) 0.013(4) 0.027(5) 0.026(4)
O18 0.030(4) 0.031(4) 0.018(3) 0.005(3) 0.003(3) 0.010(3)
C2 0.035(6) 0.043(7) 0.036(6) -0.010(5) -0.008(5) 0.021(5)
C4 0.032(5) 0.028(5) 0.023(5) 0.000(4) 0.002(4) 0.018(4)
C6 0.048(7) 0.040(6) 0.031(6) -0.002(5) -0.006(5) 0.021(5)
O17 0.054(5) 0.047(5) 0.017(4) 0.002(3) 0.003(3) 0.017(4)
O22 0.053(6) 0.034(5) 0.075(7) 0.012(5) -0.002(5) 0.018(4)
C7 0.045(7) 0.039(6) 0.021(5) 0.009(5) 0.003(5) 0.014(5)
C5 0.047(7) 0.049(8) 0.034(6) 0.008(5) 0.001(5) 0.025(6)
C13 0.041(6) 0.024(5) 0.018(4) 0.007(4) 0.009(4) 0.011(4)
C14 0.031(5) 0.027(5) 0.019(5) 0.004(4) 0.007(4) 0.009(4)
C3 0.051(8) 0.036(6) 0.037(6) -0.003(5) -0.002(6) 0.020(6)
O23 0.037(5) 0.046(5) 0.103(9) -0.014(6) -0.009(5) 0.017(4)
C10 0.042(6) 0.035(6) 0.020(5) -0.003(4) 0.001(4) 0.022(5)
O27 0.067(7) 0.100(9) 0.052(6) -0.011(6) 0.003(5) -0.044(7)
C15 0.040(6) 0.029(5) 0.020(5) 0.001(4) 0.006(4) 0.015(5)
C16 0.022(5) 0.035(6) 0.027(5) 0.002(4) 0.003(4) 0.010(4)
O20 0.063(6) 0.086(8) 0.023(4) 0.003(4) 0.014(4) 0.031(5)
C12 0.050(7) 0.035(6) 0.022(5) 0.005(4) 0.011(5) 0.017(5)
C19 0.065(8) 0.034(6) 0.014(5) -0.006(4) 0.010(5) 0.011(6)
C11 0.050(7) 0.043(6) 0.018(5) 0.007(4) 0.003(5) 0.024(5)
C8 0.048(7) 0.033(6) 0.056(8) 0.004(6) -0.002(6) 0.011(5)
N25 0.051(8) 0.068(9) 0.100(12) 0.002(8) -0.017(8) 0.004(7)
C26 0.042(8) 0.070(10) 0.065(10) 0.001(8) -0.004(7) -0.021(7)
C9 0.045(7) 0.045(7) 0.060(9) 0.001(7) -0.009(7) 0.007(6)
C24 0.071(13) 0.14(2) 0.089(15) 0.027(15) -0.025(12) 0.010(13)
C1 0.108(19) 0.078(15) 0.24(4) -0.014(19) 0.07(2) 0.043(14)
O1 0.137(15) 0.086(10) 0.078(10) 0.021(8) 0.052(10) 0.042(10)
N5 0.035(12) 0.14(3) 0.050(15) -0.028(17) -0.020(11) 0.009(15)
C17 0.022(13) 0.07(2) 0.15(4) 0.03(2) 0.038(18) 0.012(13)
C18 0.05(2) 0.08(3) 0.32(9) 0.05(4) -0.07(4) 0.01(2)
C1A 0.26(6) 0.06(2) 0.020(14) 0.007(14) 0.01(2) 0.04(3)
O2 0.25(3) 0.30(3) 0.053(10) 0.000(15) 0.000(14) 0.14(3)
O3 2.0(5) 0.42(11) 0.15(5) 0.000 0.000 0.8(2)
N6 0.21(5) 0.053(17) 0.060(19) 0.029(15) -0.03(2) -0.03(2)
C1B 0.23(7) 0.32(9) 0.05(2) 0.03(4) -0.02(3) 0.24(7)
C1D 0.38(13) 0.26(10) 0.37(13) 0.23(10) -0.30(12) -0.23(10)

loop_
_atom_type_symbol
_atom_type_description
_atom_type_scat_dispersion_real
_atom_type_scat_dispersion_imag
_atom_type_scat_source
C C 0.0033 0.0016 'International Tables Vol C Tables 4.2.6.8 and 6.1.1.4'
H H 0.0000 0.0000 'International Tables Vol C Tables 4.2.6.8 and 6.1.1.4'
N N 0.0061 0.0033 'International Tables Vol C Tables 4.2.6.8 and 6.1.1.4'
O O 0.0106 0.0060 'International Tables Vol C Tables 4.2.6.8 and 6.1.1.4'
Sr Sr -1.5307 3.2498 'International Tables Vol C Tables 4.2.6.8 and 6.1.1.4'

loop_
_geom_angle_atom_site_label_1
_geom_angle_atom_site_label_2
_geom_angle_atom_site_label_3
_geom_angle
_geom_angle_site_symmetry_1
_geom_angle_site_symmetry_3
Sr1 Sr1 Sr1 132.04(2) 8_454 2
O21 Sr1 Sr1 134.2(2) 8_454 2
O21 Sr1 Sr1 97.1(2) . 8_454
O21 Sr1 Sr1 35.50(18) 8_454 8_454
O21 Sr1 Sr1 39.0(2) . 2
O21 Sr1 O21 96.4(2) . 8_454
O21 Sr1 O18 70.1(3) . 7
O21 Sr1 O17 114.1(3) . 7
O21 Sr1 O27 109.0(4) . 7
O21 Sr1 C16 93.2(3) . 7
O21 Sr1 C16 159.8(3) 8_454 7
O21 Sr1 O20 93.3(4) . 8_454
O21 Sr1 C19 24.5(3) 8_454 8_454
O21 Sr1 C19 95.8(3) . 8_454
O21 Sr1 O1 165.1(5) . 7_554
O18 Sr1 Sr1 37.87(16) 2 8_454
O18 Sr1 Sr1 99.20(16) 2 2
O18 Sr1 Sr1 34.67(14) 7 2
O18 Sr1 Sr1 136.61(17) 7 8_454
O18 Sr1 O21 69.8(2) 2 8_454
O18 Sr1 O21 164.8(2) 7 8_454
O18 Sr1 O21 75.8(3) 2 .
O18 Sr1 O18 99.3(2) 2 7
O18 Sr1 O17 87.9(3) 2 7
O18 Sr1 O27 166.3(3) 2 7
O18 Sr1 C16 25.4(2) 7 7
O18 Sr1 C16 95.5(3) 2 7
O18 Sr1 O20 116.0(3) 2 8_454
O18 Sr1 C19 157.9(3) 7 8_454
O18 Sr1 C19 93.2(3) 2 8_454
O18 Sr1 O1 93.0(5) 2 7_554
O17 Sr1 Sr1 84.43(17) 7 2
O17 Sr1 Sr1 107.4(2) 7 8_454
O17 Sr1 O21 136.7(3) 7 8_454
O17 Sr1 O18 50.0(2) 7 7
O17 Sr1 C16 24.7(3) 7 7
O17 Sr1 C19 149.4(3) 7 8_454
O17 Sr1 O1 74.6(4) 7 7_554
O27 Sr1 Sr1 78.9(3) 7 2
O27 Sr1 Sr1 148.3(3) 7 8_454
O27 Sr1 O21 121.1(3) 7 8_454
O27 Sr1 O18 71.3(3) 7 7
O27 Sr1 O17 78.4(4) 7 7
O27 Sr1 C16 71.8(3) 7 7
O27 Sr1 C19 98.9(4) 7 8_454
O27 Sr1 O1 84.1(6) 7 7_554
C16 Sr1 Sr1 60.0(2) 7 2
C16 Sr1 Sr1 125.5(2) 7 8_454
C16 Sr1 C19 168.8(3) 7 8_454
O20 Sr1 Sr1 110.4(3) 8_454 2
O20 Sr1 Sr1 84.1(2) 8_454 8_454
O20 Sr1 O21 48.7(3) 8_454 8_454
O20 Sr1 O18 136.1(3) 8_454 7
O20 Sr1 O17 148.0(3) 8_454 7
O20 Sr1 O27 76.9(4) 8_454 7
O20 Sr1 C16 148.5(3) 8_454 7
O20 Sr1 C19 24.2(3) 8_454 8_454
O20 Sr1 O1 82.7(4) 8_454 7_554
C19 Sr1 Sr1 125.4(3) 8_454 2
C19 Sr1 Sr1 59.9(2) 8_454 8_454
O1 Sr1 Sr1 155.3(4) 7_554 2
O1 Sr1 Sr1 68.2(5) 7_554 8_454
O1 Sr1 O21 70.2(4) 7_554 8_454
O1 Sr1 O18 122.2(4) 7_554 7
O1 Sr1 C16 97.7(4) 7_554 7
O1 Sr1 C19 74.8(4) 7_554 8_454
Sr1 O21 Sr1 105.5(3) . 2
C19 O21 Sr1 89.6(7) . 2
C19 O21 Sr1 164.6(8) . .
Sr1 O18 Sr1 107.5(2) 8_454 7_554
C16 O18 Sr1 89.9(6) . 7_554
C16 O18 Sr1 162.2(7) . 8_454
C7 C2 C3 119.6(12) . .
C9 C2 C7 118.7(11) . .
C9 C2 C3 121.6(12) . .
C5 C4 C10 114.7(10) . .
C3 C4 C5 127.1(10) . .
C3 C4 C10 118.1(11) . .
C7 C6 C5 118.7(12) . .
C8 C6 C7 122.8(11) . .
C8 C6 C5 118.5(12) . .
C16 O17 Sr1 95.5(6) . 7_554
C2 C7 C6 122.7(11) . .
C2 C7 C7 120.7(14) . 3_655
C6 C7 C7 116.6(15) . 3_655
C4 C5 C6 114.4(11) . .
O22 C5 C4 124.6(11) . .
O22 C5 C6 121.0(13) . .
C14 C13 H13 119.8 . .
C14 C13 C12 120.5(10) . .
C12 C13 H13 119.8 . .
C13 C14 C15 120.4(9) . .
C13 C14 C16 122.3(9) . .
C15 C14 C16 117.3(9) . .
C4 C3 C2 117.3(12) . .
O23 C3 C2 122.2(12) . .
O23 C3 C4 120.5(11) . .
C15 C10 C4 119.4(9) . .
C15 C10 C11 121.9(9) . .
C11 C10 C4 118.7(10) . .
C26 O27 Sr1 128.6(9) . 7_554
C14 C15 H15 120.7 . .
C10 C15 C14 118.5(9) . .
C10 C15 H15 120.7 . .
O18 C16 Sr1 64.7(5) . 7_554
O18 C16 C14 117.9(9) . .
O17 C16 Sr1 59.8(6) . 7_554
O17 C16 O18 124.1(10) . .
O17 C16 C14 118.0(9) . .
C14 C16 Sr1 171.5(7) . 7_554
C19 O20 Sr1 98.0(7) . 2
C13 C12 C19 121.4(10) . .
C13 C12 C11 120.8(10) . .
C11 C12 C19 117.7(10) . .
O21 C19 Sr1 66.0(6) . 2
O21 C19 O20 123.7(10) . .
O21 C19 C12 119.0(10) . .
O20 C19 Sr1 57.8(6) . 2
O20 C19 C12 117.3(11) . .
C12 C19 Sr1 174.3(8) . 2
C10 C11 C12 117.9(10) . .
C10 C11 H11 121.0 . .
C12 C11 H11 121.0 . .
C6 C8 H8 121.5 . .
C6 C8 C9 117.1(12) . 3_655
C9 C8 H8 121.4 3_655 .
C26 N25 C24 119.9(17) . .
C26 N25 C1 118(2) . .
C1 N25 C24 122(2) . .
O27 C26 N25 123.7(18) . .
O27 C26 H26 118.2 . .
N25 C26 H26 118.2 . .
C2 C9 C8 124.0(14) . 3_655
C2 C9 H9 118.0 . .
C8 C9 H9 118.0 3_655 .
N25 C24 H24A 109.5 . .
N25 C24 H24B 109.5 . .
N25 C24 H24C 109.4 . .
H24A C24 H24B 109.5 . .
H24A C24 H24C 109.5 . .
H24B C24 H24C 109.5 . .
N25 C1 H1A 109.5 . .
N25 C1 H1B 109.5 . .
N25 C1 H1C 109.5 . .
H1A C1 H1B 109.5 . .
H1A C1 H1C 109.5 . .
H1B C1 H1C 109.5 . .
Sr1 O1 H1 75(5) 7 .
C17 O1 Sr1 132.5(17) . 7
C17 O1 H1 71(5) . .
C1C O1 Sr1 142(3) . 7
C1C O1 C17 48(2) . .
C1C O1 H1 72(6) . .
C17 N5 C18 138(5) . .
C17 N5 C1A 130(4) . .
C18 N5 C1A 91(4) . .
O1 C17 N6 70(2) . .
O1 C17 H1 45(4) . .
N5 C17 O1 121(4) . .
N5 C17 N6 102(3) . .
N5 C17 H1 147(5) . .
N6 C17 H1 99(5) . .
C1C C17 O1 66(4) . .
C1C C17 N5 141(4) . .
C1C C17 N6 42(3) . .
C1C C17 H1 68(5) . .
N5 C18 H18A 109.3 . .
N5 C18 H18B 109.6 . .
N5 C18 H18C 109.6 . .
H18A C18 H18B 109.4 . .
H18A C18 H18C 109.4 . .
H18B C18 H18C 109.4 . .
N5 C1A H1AA 109.5 . .
N5 C1A H1AB 109.5 . .
N5 C1A H1AC 109.5 . .
H1AA C1A H1AB 109.5 . .
H1AA C1A H1AC 109.5 . .
H1AB C1A H1AC 109.5 . .
H2A O2 H2B 109.4 . .
H3A O3 H3B 109.2 . .
C1B N6 C17 136(3) . .
C1C N6 C17 32(2) . .
C1C N6 C1B 119(4) . .
C1C N6 C1D 113(5) . .
C1D N6 C17 100(4) . .
C1D N6 C1B 124(4) . .
N6 C1B H1BA 116.4 . .
N6 C1B H1BB 116.8 . .
N6 C1B H1BC 116.6 . .
H1BA C1B H1BB 101.4 . .
H1BA C1B H1BC 101.6 . .
H1BB C1B H1BC 101.5 . .
O1 C1C N6 93(4) . .
O1 C1C H1 45(4) . .
C17 C1C O1 67(4) . .
C17 C1C N6 106(4) . .
C17 C1C H1 67(5) . .
N6 C1C H1 138(6) . .
N6 C1D H1DA 126.4 . .
N6 C1D H1DB 127.0 . .
N6 C1D H1DC 126.8 . .
H1DA C1D H1DB 88.0 . .
H1DA C1D H1DC 87.9 . .
H1DB C1D H1DC 87.7 . .

loop_
_geom_bond_atom_site_label_1
_geom_bond_atom_site_label_2
_geom_bond_distance
_geom_bond_site_symmetry_2
Sr1 Sr1 4.1650(8) 2
Sr1 Sr1 4.1649(8) 8_454
Sr1 O21 2.720(9) 8_454
Sr1 O21 2.510(9) .
Sr1 O18 2.484(7) 2
Sr1 O18 2.680(7) 7
Sr1 O17 2.573(8) 7
Sr1 O27 2.550(11) 7
Sr1 C16 2.964(10) 7
Sr1 O20 2.544(8) 8_454
Sr1 C19 2.978(10) 8_454
Sr1 O1 2.593(13) 7_554
O21 Sr1 2.720(9) 2
O21 C19 1.233(15) .
O18 Sr1 2.680(7) 7_554
O18 Sr1 2.484(7) 8_454
O18 C16 1.272(12) .
C2 C7 1.406(18) .
C2 C3 1.471(15) .
C2 C9 1.327(19) .
C4 C5 1.415(18) .
C4 C3 1.374(17) .
C4 C10 1.438(13) .
C6 C7 1.408(18) .
C6 C5 1.532(16) .
C6 C8 1.368(19) .
O17 Sr1 2.573(8) 7_554
O17 C16 1.245(13) .
O22 C5 1.203(17) .
C7 C7 1.42(2) 3_655
C13 H13 0.9300 .
C13 C14 1.362(13) .
C13 C12 1.368(14) .
C14 C15 1.385(14) .
C14 C16 1.517(14) .
C3 O23 1.204(16) .
C10 C15 1.374(14) .
C10 C11 1.382(14) .
O27 Sr1 2.550(11) 7_554
O27 C26 1.290(19) .
C15 H15 0.9300 .
C16 Sr1 2.964(10) 7_554
O20 Sr1 2.544(8) 2
O20 C19 1.233(14) .
C12 C19 1.522(14) .
C12 C11 1.383(15) .
C19 Sr1 2.979(10) 2
C11 H11 0.9300 .
C8 H8 0.9300 .
C8 C9 1.396(18) 3_655
N25 C26 1.35(2) .
N25 C24 1.41(3) .
N25 C1 1.40(2) .
C26 H26 0.9300 .
C9 C8 1.396(18) 3_655
C9 H9 0.9300 .
C24 H24A 0.9600 .
C24 H24B 0.9600 .
C24 H24C 0.9600 .
C1 H1A 0.9600 .
C1 H1B 0.9600 .
C1 H1C 0.9600 .
O1 Sr1 2.593(13) 7
O1 C17 1.34(5) .
O1 C1C 1.33(5) .
O1 H1 1.05(9) .
N5 C17 1.30(4) .
N5 C18 1.38(5) .
N5 C1A 1.56(4) .
C17 N6 1.95(5) .
C17 C1C 1.08(5) .
C17 H1 1.41(10) .
C18 H18A 0.9603 .
C18 H18B 0.9603 .
C18 H18C 0.9603 .
C1A H1AA 0.9600 .
C1A H1AB 0.9600 .
C1A H1AC 0.9600 .
O2 H2A 0.8500 .
O2 H2B 0.8502 .
O3 H3A 0.8497 .
O3 H3B 0.8478 .
N6 C1B 1.75(7) .
N6 C1C 1.35(6) .
N6 C1D 1.58(10) .
C1B H1BA 1.0454 .
C1B H1BB 1.0481 .
C1B H1BC 1.0467 .
C1C H1 1.42(10) .
C1D H1DA 1.1389 .
C1D H1DB 1.1450 .
C1D H1DC 1.1435 .
